data_4126302
loop_
_publ_author_name
'Sharber, Seth A.'
'Baral, Rom Nath'
'Frausto, Fanny'
'Haas, Terry E.'
'M\"uller, Peter'
'Thomas Iii, Samuel W.'

_publ_section_title
;
 Substituent Effects That Control Conjugated Oligomer Conformation through
 Non-covalent Interactions.
;
_journal_name_full 'Journal of the American Chemical Society'
_journal_paper_doi 10.1021/jacs.7b00878
_journal_year 2017
_chemical_formula_sum 'C40 H24 F6 O6'
_chemical_formula_weight 714.59
_space_group_crystal_system triclinic
_space_group_IT_number 2
_space_group_name_Hall '-P 1'
_space_group_name_H-M_alt 'P -1'
_symmetry_space_group_name_Hall '-P 1'
_symmetry_space_group_name_H-M 'P -1'
_atom_sites_solution_hydrogens geom
_audit_creation_method SHELXL-2014/7
_audit_update_record
;
2016-11-15 # Formatted by publCIF

;
_cell_angle_alpha 105.718(2)
_cell_angle_beta 91.546(2)
_cell_angle_gamma 99.403(2)
_cell_formula_units_Z 1
_cell_length_a 7.6773(6)
_cell_length_b 9.1349(7)
_cell_length_c 12.3066(10)
_cell_measurement_reflns_used 9557
_cell_measurement_temperature 101(2)
_cell_measurement_theta_max 29.78
_cell_measurement_theta_min 3.09
_cell_volume 817.33(11)
_computing_structure_refinement 'SHELXL-2014/7 (Sheldrick, 2014)'
_diffrn_ambient_temperature 101(2)
_diffrn_measured_fraction_theta_full 0.998
_diffrn_measured_fraction_theta_max 0.995
_diffrn_measurement_device_type 'Bruker APEX-II CCD'
_diffrn_radiation_type MoK\a
_diffrn_radiation_wavelength 0.71073
_diffrn_reflns_av_R_equivalents 0.0278
_diffrn_reflns_av_unetI/netI 0.0242
_diffrn_reflns_Laue_measured_fraction_full 0.998
_diffrn_reflns_Laue_measured_fraction_max 0.995
_diffrn_reflns_limit_h_max 10
_diffrn_reflns_limit_h_min -10
_diffrn_reflns_limit_k_max 12
_diffrn_reflns_limit_k_min -12
_diffrn_reflns_limit_l_max 17
_diffrn_reflns_limit_l_min -17
_diffrn_reflns_number 17374
_diffrn_reflns_point_group_measured_fraction_full 0.998
_diffrn_reflns_point_group_measured_fraction_max 0.995
_diffrn_reflns_theta_full 25.242
_diffrn_reflns_theta_max 29.793
_diffrn_reflns_theta_min 3.090
_exptl_absorpt_coefficient_mu 0.120
_exptl_absorpt_correction_type multi-scan
_exptl_absorpt_process_details SADABS-2014/5
_exptl_crystal_colour Colorless
_exptl_crystal_density_diffrn 1.452
_exptl_crystal_description Plate
_exptl_crystal_F_000 366
_exptl_crystal_size_max 2.000
_exptl_crystal_size_mid 2.000
_exptl_crystal_size_min 0.400
_exptl_transmission_factor_max 0.9540
_exptl_transmission_factor_min 0.7960
_refine_diff_density_max 0.489
_refine_diff_density_min -0.181
_refine_diff_density_rms 0.066
_refine_ls_extinction_method none
_refine_ls_goodness_of_fit_ref 1.032
_refine_ls_hydrogen_treatment constr
_refine_ls_matrix_type full
_refine_ls_number_parameters 236
_refine_ls_number_reflns 4647
_refine_ls_number_restraints 0
_refine_ls_restrained_S_all 1.032
_refine_ls_R_factor_all 0.0519
_refine_ls_R_factor_gt 0.0430
_refine_ls_shift/su_max 0.001
_refine_ls_shift/su_mean 0.000
_refine_ls_structure_factor_coef Fsqd
_refine_ls_weighting_details 'w=1/[\s^2^(Fo^2^)+(0.0640P)^2^+0.2835P] where P=(Fo^2^+2Fc^2^)/3'
_refine_ls_weighting_scheme calc
_refine_ls_wR_factor_gt 0.1113
_refine_ls_wR_factor_ref 0.1187
_reflns_Friedel_coverage 0.000
_reflns_number_gt 3899
_reflns_number_total 4647
_reflns_threshold_expression 'I > 2\s(I)'
_cod_data_source_file ja7b00878_si_013.cif
_cod_data_source_block OMe-F3
_cod_database_code 4126302
_shelx_shelxl_version_number 2014/7
_shelx_space_group_comment
;
The symmetry employed for this shelxl refinement is uniquely defined
by the following loop, which should always be used as a source of
symmetry information in preference to the above space-group names.
They are only intended as comments.
;
_shelx_estimated_absorpt_t_min 0.796
_shelx_estimated_absorpt_t_max 0.954

loop_
_space_group_symop_operation_xyz
'x, y, z'
'-x, -y, -z'

loop_
_atom_site_label
_atom_site_type_symbol
_atom_site_fract_x
_atom_site_fract_y
_atom_site_fract_z
_atom_site_U_iso_or_equiv
_atom_site_adp_type
_atom_site_occupancy
_atom_site_site_symmetry_order
_atom_site_calc_flag
_atom_site_refinement_flags_posn
_atom_site_refinement_flags_adp
F001 F 0.54475(11) 1.15113(9) 0.57163(6) 0.02914(18) Uani 1 1 d . .
F002 F 0.36656(12) 1.56055(9) 0.83729(8) 0.0364(2) Uani 1 1 d . .
F003 F 0.34639(13) 1.08422(10) 0.91411(7) 0.0368(2) Uani 1 1 d . .
O004 O 0.15037(12) -0.52916(9) 0.10014(7) 0.02132(18) Uani 1 1 d . .
O005 O 0.46486(10) 0.65194(9) 0.60233(7) 0.02087(18) Uani 1 1 d . .
O006 O 0.31513(10) 0.84737(9) 0.65469(7) 0.01982(18) Uani 1 1 d . .
C007 C 0.15413(13) 0.60331(11) 0.55259(9) 0.01346(19) Uani 1 1 d . .
C008 C 0.32800(13) 0.70145(12) 0.60526(9) 0.0149(2) Uani 1 1 d . .
C009 C 0.03482(13) 0.19665(12) 0.37215(9) 0.0153(2) Uani 1 1 d . .
C00A C 0.05724(14) 0.07065(12) 0.31999(9) 0.0162(2) Uani 1 1 d . .
C00B C 0.01130(13) 0.34780(11) 0.43570(9) 0.01345(19) Uani 1 1 d . .
C00C C 0.07600(13) -0.08430(12) 0.26250(9) 0.0155(2) Uani 1 1 d . .
C00D C 0.16255(13) 0.45377(11) 0.48912(9) 0.01417(19) Uani 1 1 d . .
H00D H 0.2747 0.4224 0.4817 0.017 Uiso 1 1 calc R U
C00E C 0.12829(14) -0.12428(12) 0.15154(9) 0.0167(2) Uani 1 1 d . .
H00E H 0.1484 -0.0481 0.1117 0.020 Uiso 1 1 calc R U
C00F C 0.15080(14) -0.27385(12) 0.09959(9) 0.0172(2) Uani 1 1 d . .
H00F H 0.1863 -0.3000 0.0244 0.021 Uiso 1 1 calc R U
C00G C 0.12125(14) -0.38617(12) 0.15764(9) 0.0164(2) Uani 1 1 d . .
C00H C 0.44673(14) 1.10896(12) 0.74093(10) 0.0183(2) Uani 1 1 d . .
C00I C 0.48110(15) 1.20714(13) 0.67276(10) 0.0197(2) Uani 1 1 d . .
C00J C 0.04436(15) -0.19850(12) 0.31878(9) 0.0184(2) Uani 1 1 d . .
H00J H 0.0072 -0.1731 0.3936 0.022 Uiso 1 1 calc R U
C00K C 0.06649(15) -0.34909(12) 0.26699(9) 0.0184(2) Uani 1 1 d . .
H00K H 0.0444 -0.4260 0.3061 0.022 Uiso 1 1 calc R U
C00L C 0.38294(16) 1.17396(13) 0.84392(11) 0.0227(2) Uani 1 1 d . .
C00M C 0.48117(14) 0.94708(12) 0.70666(11) 0.0204(2) Uani 1 1 d . .
H00A H 0.5738 0.9373 0.6520 0.025 Uiso 1 1 calc R U
H00B H 0.5218 0.9179 0.7737 0.025 Uiso 1 1 calc R U
C00N C 0.45639(16) 1.35872(13) 0.70144(10) 0.0225(2) Uani 1 1 d . .
H00N H 0.4813 1.4222 0.6521 0.027 Uiso 1 1 calc R U
C00O C 0.12363(19) -0.64744(13) 0.15679(11) 0.0261(3) Uani 1 1 d . .
H00C H 0.2036 -0.6166 0.2257 0.039 Uiso 1 1 calc R U
H00G H 0.1483 -0.7440 0.1066 0.039 Uiso 1 1 calc R U
H00H H 0.0007 -0.6629 0.1770 0.039 Uiso 1 1 calc R U
C00P C 0.39336(16) 1.41250(13) 0.80589(11) 0.0241(2) Uani 1 1 d . .
C00Q C 0.35502(17) 1.32479(14) 0.87960(11) 0.0265(3) Uani 1 1 d . .
H00Q H 0.3117 1.3654 0.9511 0.032 Uiso 1 1 calc R U

loop_
_atom_site_aniso_label
_atom_site_aniso_U_11
_atom_site_aniso_U_22
_atom_site_aniso_U_33
_atom_site_aniso_U_23
_atom_site_aniso_U_13
_atom_site_aniso_U_12
F001 0.0409(4) 0.0235(4) 0.0204(4) -0.0005(3) 0.0068(3) 0.0087(3)
F002 0.0457(5) 0.0147(4) 0.0479(5) 0.0014(3) 0.0122(4) 0.0136(3)
F003 0.0520(5) 0.0256(4) 0.0361(5) 0.0123(3) 0.0182(4) 0.0082(4)
O004 0.0338(5) 0.0106(3) 0.0196(4) 0.0010(3) 0.0067(3) 0.0088(3)
O005 0.0145(4) 0.0140(4) 0.0325(5) 0.0025(3) 0.0012(3) 0.0051(3)
O006 0.0129(3) 0.0113(4) 0.0302(4) -0.0031(3) -0.0004(3) 0.0028(3)
C007 0.0133(4) 0.0106(4) 0.0163(4) 0.0029(3) 0.0026(3) 0.0027(3)
C008 0.0149(5) 0.0116(4) 0.0176(5) 0.0025(4) 0.0029(3) 0.0026(3)
C009 0.0128(4) 0.0138(5) 0.0190(5) 0.0033(4) 0.0019(3) 0.0036(3)
C00A 0.0136(4) 0.0138(5) 0.0206(5) 0.0028(4) 0.0016(4) 0.0036(4)
C00B 0.0149(4) 0.0100(4) 0.0157(4) 0.0027(3) 0.0034(3) 0.0041(3)
C00C 0.0132(4) 0.0119(4) 0.0194(5) 0.0003(4) 0.0006(4) 0.0036(3)
C00D 0.0128(4) 0.0124(4) 0.0175(5) 0.0029(4) 0.0032(3) 0.0046(3)
C00E 0.0178(5) 0.0121(4) 0.0196(5) 0.0030(4) 0.0011(4) 0.0035(4)
C00F 0.0203(5) 0.0142(5) 0.0159(5) 0.0009(4) 0.0027(4) 0.0049(4)
C00G 0.0184(5) 0.0105(4) 0.0184(5) -0.0007(4) 0.0009(4) 0.0048(4)
C00H 0.0144(5) 0.0121(4) 0.0244(5) -0.0011(4) -0.0010(4) 0.0023(4)
C00I 0.0191(5) 0.0170(5) 0.0190(5) -0.0018(4) -0.0003(4) 0.0039(4)
C00J 0.0218(5) 0.0144(5) 0.0182(5) 0.0011(4) 0.0051(4) 0.0057(4)
C00K 0.0236(5) 0.0124(5) 0.0192(5) 0.0030(4) 0.0042(4) 0.0057(4)
C00L 0.0229(5) 0.0173(5) 0.0266(6) 0.0040(4) 0.0055(4) 0.0030(4)
C00M 0.0136(5) 0.0119(5) 0.0309(6) -0.0014(4) -0.0021(4) 0.0015(4)
C00N 0.0234(5) 0.0166(5) 0.0262(6) 0.0035(4) -0.0010(4) 0.0049(4)
C00O 0.0422(7) 0.0124(5) 0.0250(6) 0.0043(4) 0.0064(5) 0.0094(5)
C00P 0.0236(6) 0.0125(5) 0.0328(6) -0.0017(4) 0.0022(5) 0.0066(4)
C00Q 0.0287(6) 0.0193(6) 0.0278(6) -0.0011(5) 0.0095(5) 0.0060(5)

loop_
_atom_type_symbol
_atom_type_description
_atom_type_scat_dispersion_real
_atom_type_scat_dispersion_imag
_atom_type_scat_source
C C 0.0033 0.0016 'International Tables Vol C Tables 4.2.6.8 and 6.1.1.4'
H H 0.0000 0.0000 'International Tables Vol C Tables 4.2.6.8 and 6.1.1.4'
O O 0.0106 0.0060 'International Tables Vol C Tables 4.2.6.8 and 6.1.1.4'
F F 0.0171 0.0103 'International Tables Vol C Tables 4.2.6.8 and 6.1.1.4'

loop_
_geom_angle_atom_site_label_1
_geom_angle_atom_site_label_2
_geom_angle_atom_site_label_3
_geom_angle
_geom_angle_site_symmetry_1
_geom_angle_site_symmetry_3
C00G O004 C00O 117.49(9) . .
C008 O006 C00M 114.87(8) . .
C00D C007 C00B 119.67(9) . 2_566
C00D C007 C008 115.53(9) . .
C00B C007 C008 124.79(9) 2_566 .
O005 C008 O006 123.90(9) . .
O005 C008 C007 123.09(9) . .
O006 C008 C007 113.01(8) . .
C00A C009 C00B 178.89(11) . .
C009 C00A C00C 176.07(11) . .
C00D C00B C007 118.06(9) . 2_566
C00D C00B C009 117.75(9) . .
C007 C00B C009 124.19(9) 2_566 .
C00J C00C C00E 118.80(9) . .
C00J C00C C00A 119.30(10) . .
C00E C00C C00A 121.88(10) . .
C007 C00D C00B 122.27(9) . .
C007 C00D H00D 118.9 . .
C00B C00D H00D 118.9 . .
C00F C00E C00C 120.53(10) . .
C00F C00E H00E 119.7 . .
C00C C00E H00E 119.7 . .
C00E C00F C00G 119.96(10) . .
C00E C00F H00F 120.0 . .
C00G C00F H00F 120.0 . .
O004 C00G C00K 124.20(10) . .
O004 C00G C00F 115.55(9) . .
C00K C00G C00F 120.24(9) . .
C00L C00H C00I 114.86(10) . .
C00L C00H C00M 122.94(11) . .
C00I C00H C00M 122.18(10) . .
F001 C00I C00N 117.61(11) . .
F001 C00I C00H 117.77(10) . .
C00N C00I C00H 124.62(11) . .
C00K C00J C00C 120.94(10) . .
C00K C00J H00J 119.5 . .
C00C C00J H00J 119.5 . .
C00G C00K C00J 119.51(10) . .
C00G C00K H00K 120.2 . .
C00J C00K H00K 120.2 . .
F003 C00L C00Q 117.90(11) . .
F003 C00L C00H 117.78(10) . .
C00Q C00L C00H 124.33(11) . .
O006 C00M C00H 107.12(8) . .
O006 C00M H00A 110.3 . .
C00H C00M H00A 110.3 . .
O006 C00M H00B 110.3 . .
C00H C00M H00B 110.3 . .
H00A C00M H00B 108.5 . .
C00P C00N C00I 115.99(11) . .
C00P C00N H00N 122.0 . .
C00I C00N H00N 122.0 . .
O004 C00O H00C 109.5 . .
O004 C00O H00G 109.5 . .
H00C C00O H00G 109.5 . .
O004 C00O H00H 109.5 . .
H00C C00O H00H 109.5 . .
H00G C00O H00H 109.5 . .
F002 C00P C00Q 118.09(11) . .
F002 C00P C00N 117.95(11) . .
C00Q C00P C00N 123.95(11) . .
C00P C00Q C00L 116.25(11) . .
C00P C00Q H00Q 121.9 . .
C00L C00Q H00Q 121.9 . .

loop_
_geom_bond_atom_site_label_1
_geom_bond_atom_site_label_2
_geom_bond_distance
_geom_bond_site_symmetry_2
F001 C00I 1.3486(13) .
F002 C00P 1.3538(13) .
F003 C00L 1.3485(14) .
O004 C00G 1.3638(12) .
O004 C00O 1.4280(14) .
O005 C008 1.2077(13) .
O006 C008 1.3280(12) .
O006 C00M 1.4576(13) .
C007 C00D 1.3906(13) .
C007 C00B 1.4120(13) 2_566
C007 C008 1.5010(14) .
C009 C00A 1.1987(15) .
C009 C00B 1.4334(14) .
C00A C00C 1.4332(14) .
C00B C00D 1.4016(14) .
C00B C007 1.4119(13) 2_566
C00C C00J 1.3946(15) .
C00C C00E 1.4024(15) .
C00D H00D 0.9500 .
C00E C00F 1.3839(14) .
C00E H00E 0.9500 .
C00F C00G 1.3945(15) .
C00F H00F 0.9500 .
C00G C00K 1.3902(15) .
C00H C00L 1.3855(16) .
C00H C00I 1.3857(16) .
C00H C00M 1.4935(15) .
C00I C00N 1.3793(15) .
C00J C00K 1.3909(14) .
C00J H00J 0.9500 .
C00K H00K 0.9500 .
C00L C00Q 1.3824(16) .
C00M H00A 0.9900 .
C00M H00B 0.9900 .
C00N C00P 1.3772(18) .
C00N H00N 0.9500 .
C00O H00C 0.9800 .
C00O H00G 0.9800 .
C00O H00H 0.9800 .
C00P C00Q 1.3721(19) .
C00Q H00Q 0.9500 .
